data_4119184
loop_
_publ_author_name
'Crispin Lichtenberg'
'Thomas P. Spaniol'
'Ilja Peckermann'
'Timothy P. Hanusa'
'Jun Okuda'

_publ_contact_author_address
;
        Institute of Inorganic Chemistry
        RWTH Aachen University
        Landoltweg 1
        D-52056 Aachen
        Germany
;
_publ_contact_author_fax 0049-241-8092644
_publ_contact_author_name 'Jun Okuda'
_publ_contact_author_phone 0049-241-8094645
_publ_section_title
;
 Cationic, Neutral, and Anionic Allyl Magnesium Compounds: Unprecedented
 Ligand Conformations and Reactivity Toward Unsaturated Hydrocarbons
;
_journal_name_full 'Journal of the American Chemical Society'
_journal_page_first 811
_journal_page_last 821
_journal_paper_doi 10.1021/ja310112e
_journal_volume 135
_journal_year 2013
_chemical_formula_moiety 'C13 H23 K Mg O'
_chemical_formula_sum 'C13 H23 K Mg O'
_chemical_formula_weight 258.72
_chemical_name_systematic
;
 ?
;
_space_group_IT_number 11
_symmetry_cell_setting monoclinic
_symmetry_space_group_name_Hall '-P 2yb'
_symmetry_space_group_name_H-M 'P 1 21/m 1'
_atom_sites_solution_hydrogens geom
_atom_sites_solution_primary direct
_atom_sites_solution_secondary difmap
_audit_creation_method SHELXL-97
_cell_angle_alpha 90.00
_cell_angle_beta 91.911(3)
_cell_angle_gamma 90.00
_cell_formula_units_Z 2
_cell_length_a 6.5069(11)
_cell_length_b 10.1418(17)
_cell_length_c 11.965(2)
_cell_measurement_reflns_used 2537
_cell_measurement_temperature 100(2)
_cell_measurement_theta_max 24.23
_cell_measurement_theta_min 2.63
_cell_volume 789.2(2)
_computing_cell_refinement 'Bruker SAINT'
_computing_data_collection 'Bruker APEX'
_computing_data_reduction 'Bruker SAINT'
_computing_molecular_graphics 'ORTEP-III (Farrugia, 1999)'
_computing_structure_refinement 'SHELXL-97 (Sheldrick, 1997)'
_computing_structure_solution 'SIR-92 (Altomare 1992)'
_diffrn_ambient_temperature 100(2)
_diffrn_measured_fraction_theta_full 0.998
_diffrn_measured_fraction_theta_max 0.998
_diffrn_measurement_device_type 'Bruker APEX-II CCD'
_diffrn_measurement_method '\w scans'
_diffrn_radiation_monochromator 'multi layer optics'
_diffrn_radiation_source microsource
_diffrn_radiation_type MoK\a
_diffrn_radiation_wavelength 0.71073
_diffrn_reflns_av_R_equivalents 0.0338
_diffrn_reflns_av_sigmaI/netI 0.0240
_diffrn_reflns_limit_h_max 8
_diffrn_reflns_limit_h_min -8
_diffrn_reflns_limit_k_max 13
_diffrn_reflns_limit_k_min -13
_diffrn_reflns_limit_l_max 15
_diffrn_reflns_limit_l_min -15
_diffrn_reflns_number 10921
_diffrn_reflns_theta_full 28.36
_diffrn_reflns_theta_max 28.36
_diffrn_reflns_theta_min 2.63
_exptl_absorpt_coefficient_mu 0.358
_exptl_absorpt_correction_T_max 0.9223
_exptl_absorpt_correction_T_min 0.7879
_exptl_absorpt_correction_type multi-scan
_exptl_absorpt_process_details 'Sadabs Bruker'
_exptl_crystal_colour colourless
_exptl_crystal_density_diffrn 1.089
_exptl_crystal_description block
_exptl_crystal_F_000 280
_exptl_crystal_size_max 0.70
_exptl_crystal_size_mid 0.37
_exptl_crystal_size_min 0.23
_refine_diff_density_max 1.823
_refine_diff_density_min -0.475
_refine_diff_density_rms 0.102
_refine_ls_extinction_method none
_refine_ls_goodness_of_fit_ref 1.064
_refine_ls_hydrogen_treatment constr
_refine_ls_matrix_type full
_refine_ls_number_parameters 88
_refine_ls_number_reflns 2074
_refine_ls_number_restraints 0
_refine_ls_restrained_S_all 1.064
_refine_ls_R_factor_all 0.0981
_refine_ls_R_factor_gt 0.0865
_refine_ls_shift/su_max 0.000
_refine_ls_shift/su_mean 0.000
_refine_ls_structure_factor_coef Fsqd
_refine_ls_weighting_details 'calc w=1/[\s^2^(Fo^2^)+(0.1437P)^2^+1.2105P] where P=(Fo^2^+2Fc^2^)/3'
_refine_ls_weighting_scheme calc
_refine_ls_wR_factor_gt 0.2454
_refine_ls_wR_factor_ref 0.2598
_reflns_number_gt 1730
_reflns_number_total 2074
_reflns_threshold_expression >2sigma(I)
_cod_data_source_file ja310112e_si_002_4.cif
_cod_data_source_block 6
_cod_original_sg_symbol_Hall '-P 2YB'
_cod_database_code 4119184

loop_
_symmetry_equiv_pos_as_xyz
'x, y, z'
'-x, y+1/2, -z'
'-x, -y, -z'
'x, -y-1/2, z'

loop_
_atom_site_label
_atom_site_type_symbol
_atom_site_fract_x
_atom_site_fract_y
_atom_site_fract_z
_atom_site_U_iso_or_equiv
_atom_site_adp_type
_atom_site_occupancy
_atom_site_symmetry_multiplicity
_atom_site_calc_flag
_atom_site_refinement_flags
_atom_site_disorder_assembly
_atom_site_disorder_group
Mg1 Mg 0.2270(2) 0.7500 0.16205(12) 0.0348(4) Uani 1 2 d S . .
K1 K -0.44135(14) 0.7500 -0.10937(9) 0.0426(4) Uani 1 2 d S . .
O1 O 0.1086(5) 0.7500 0.3204(3) 0.0463(8) Uani 1 2 d S . .
C1 C -0.0579(7) 0.7500 0.0520(4) 0.0426(10) Uani 1 2 d S . .
H1A H -0.0747 0.6592 0.0688 0.051 Uiso 0.50 1 calc PR . .
H1B H -0.0953 0.8152 0.1046 0.051 Uiso 0.50 1 calc PR . .
C2 C 0.0253(9) 0.7893(7) -0.0546(5) 0.0424(16) Uani 0.50 1 d P . .
H2 H 0.0397 0.8811 -0.0682 0.051 Uiso 0.50 1 calc PR . .
C3 C 0.0833(9) 0.7064(9) -0.1351(6) 0.053(2) Uani 0.50 1 d P . .
H3A H 0.0715 0.6139 -0.1248 0.063 Uiso 0.50 1 calc PR . .
H3B H 0.1362 0.7403 -0.2023 0.063 Uiso 0.50 1 calc PR . .
C4 C 0.3852(6) 0.9413(4) 0.1429(3) 0.0453(8) Uani 1 1 d . . .
H4A H 0.5136 0.9179 0.1129 0.040(19) Uiso 0.50 1 d PR . .
H4B H 0.2607 0.9188 0.1037 0.23(11) Uiso 0.50 1 d PR . .
H4C H 0.2436 0.9638 0.1369 0.10(4) Uiso 0.50 1 d PR . .
H4D H 0.4457 0.8906 0.0858 0.21(10) Uiso 0.50 1 d PR . .
C5A C 0.3794(16) 1.0107(10) 0.2474(8) 0.064(2) Uiso 0.50 1 d P . 1
H5A H 0.2422 1.0281 0.2680 0.077 Uiso 0.50 1 calc PR . 1
C6A C 0.5084(16) 1.0545(9) 0.3189(7) 0.060(2) Uiso 0.50 1 d P . 1
H6A H 0.6513 1.0435 0.3082 0.073 Uiso 0.50 1 calc PR . 1
H6B H 0.4627 1.0986 0.3836 0.073 Uiso 0.50 1 calc PR . 1
C5B C 0.5056(17) 0.9830(11) 0.2363(9) 0.070(2) Uiso 0.50 1 d P . 2
H5B H 0.6478 0.9637 0.2471 0.084 Uiso 0.50 1 calc PR . 2
C6B C 0.376(3) 1.0657(17) 0.3210(15) 0.114(5) Uiso 0.50 1 d P . 2
H6C H 0.2345 1.0817 0.3054 0.136 Uiso 0.50 1 calc PR . 2
H6D H 0.4407 1.0994 0.3875 0.136 Uiso 0.50 1 calc PR . 2
C7 C 0.2411(12) 0.7674(14) 0.4217(6) 0.065(2) Uiso 0.50 1 d P A -1
H7A H 0.3356 0.8433 0.4145 0.078 Uiso 0.50 1 calc PR A -1
H7B H 0.3218 0.6869 0.4395 0.078 Uiso 0.50 1 calc PR A -1
C8 C 0.073(2) 0.7945(18) 0.5116(15) 0.127(6) Uiso 0.50 1 d P A -1
H8A H 0.0938 0.8831 0.5448 0.152 Uiso 0.50 1 calc PR A -1
H8B H 0.0851 0.7283 0.5723 0.152 Uiso 0.50 1 calc PR A -1
C9 C -0.1574(15) 0.7850(10) 0.4480(8) 0.076(3) Uiso 0.50 1 d P A -1
H9A H -0.2184 0.6957 0.4513 0.091 Uiso 0.50 1 calc PR A -1
H9B H -0.2552 0.8516 0.4751 0.091 Uiso 0.50 1 calc PR A -1
C10 C -0.0812(16) 0.8158(10) 0.3421(9) 0.070(2) Uiso 0.50 1 d P A -1
H10A H -0.0598 0.9123 0.3372 0.084 Uiso 0.50 1 calc PR A -1
H10B H -0.1852 0.7908 0.2836 0.084 Uiso 0.50 1 calc PR A -1

loop_
_atom_site_aniso_label
_atom_site_aniso_U_11
_atom_site_aniso_U_22
_atom_site_aniso_U_33
_atom_site_aniso_U_23
_atom_site_aniso_U_13
_atom_site_aniso_U_12
Mg1 0.0329(7) 0.0418(8) 0.0297(7) 0.000 0.0007(5) 0.000
K1 0.0298(5) 0.0454(6) 0.0520(7) 0.000 -0.0070(4) 0.000
O1 0.0460(18) 0.057(2) 0.0360(16) 0.000 0.0075(13) 0.000
C1 0.033(2) 0.057(3) 0.038(2) 0.000 -0.0012(17) 0.000
C2 0.027(2) 0.056(4) 0.043(3) 0.006(2) -0.009(2) -0.003(2)
C3 0.030(3) 0.091(7) 0.038(3) -0.006(3) -0.001(2) -0.004(3)
C4 0.0450(17) 0.0460(18) 0.0449(17) 0.0031(14) 0.0010(14) -0.0039(14)

loop_
_atom_type_symbol
_atom_type_description
_atom_type_scat_dispersion_real
_atom_type_scat_dispersion_imag
_atom_type_scat_source
C C 0.0033 0.0016 'International Tables Vol C Tables 4.2.6.8 and 6.1.1.4'
H H 0.0000 0.0000 'International Tables Vol C Tables 4.2.6.8 and 6.1.1.4'
K K 0.2009 0.2494 'International Tables Vol C Tables 4.2.6.8 and 6.1.1.4'
Mg Mg 0.0486 0.0363 'International Tables Vol C Tables 4.2.6.8 and 6.1.1.4'
O O 0.0106 0.0060 'International Tables Vol C Tables 4.2.6.8 and 6.1.1.4'

loop_
_geom_angle_atom_site_label_1
_geom_angle_atom_site_label_2
_geom_angle_atom_site_label_3
_geom_angle
_geom_angle_site_symmetry_1
_geom_angle_site_symmetry_3
O1 Mg1 C4 106.49(11) . .
O1 Mg1 C4 106.49(11) . 4_575
C4 Mg1 C4 122.6(2) . 4_575
O1 Mg1 K1 168.82(12) . 1_655
C4 Mg1 K1 69.29(10) . 1_655
C4 Mg1 K1 69.29(10) 4_575 1_655
O1 Mg1 H4B 113.3 . .
C4 Mg1 H4B 25.1 . .
C4 Mg1 H4B 134.9 4_575 .
K1 Mg1 H4B 67.6 1_655 .
O1 Mg1 H4C 98.5 . .
C4 Mg1 H4C 24.9 . .
C4 Mg1 H4C 145.9 4_575 .
K1 Mg1 H4C 81.8 1_655 .
H4B Mg1 H4C 14.9 . .
O1 Mg1 H4D 129.5 . .
C4 Mg1 H4D 24.7 . .
C4 Mg1 H4D 102.3 4_575 .
K1 Mg1 H4D 44.9 1_655 .
H4B Mg1 H4D 34.4 . .
H4C Mg1 H4D 43.7 . .
C5A K1 C5A 109.6(4) 2_545 3_575
C5A K1 C1 103.0(2) 2_545 .
C5A K1 C1 103.0(2) 3_575 .
C5A K1 C2 94.1(2) 2_545 .
C5A K1 C2 82.1(2) 3_575 .
C1 K1 C2 27.13(14) . .
C5A K1 C2 82.1(2) 2_545 4_575
C5A K1 C2 94.1(2) 3_575 4_575
C1 K1 C2 27.13(14) . 4_575
C2 K1 C2 14.7(2) . 4_575
C5A K1 C5B 16.4(2) 2_545 2_545
C5A K1 C5B 117.1(3) 3_575 2_545
C1 K1 C5B 113.2(2) . 2_545
C2 K1 C5B 109.1(2) . 2_545
C2 K1 C5B 96.0(2) 4_575 2_545
C5A K1 C5B 117.1(3) 2_545 3_575
C5A K1 C5B 16.4(2) 3_575 3_575
C1 K1 C5B 113.2(2) . 3_575
C2 K1 C5B 96.0(2) . 3_575
C2 K1 C5B 109.1(2) 4_575 3_575
C5B K1 C5B 120.0(4) 2_545 3_575
C5A K1 C3 89.0(2) 2_545 1_455
C5A K1 C3 102.3(2) 3_575 1_455
C1 K1 C3 146.37(16) . 1_455
C2 K1 C3 173.45(18) . 1_455
C2 K1 C3 163.2(2) 4_575 1_455
C5B K1 C3 73.4(3) 2_545 1_455
C5B K1 C3 87.6(3) 3_575 1_455
C5A K1 C3 102.3(2) 2_545 4_475
C5A K1 C3 89.0(2) 3_575 4_475
C1 K1 C3 146.37(16) . 4_475
C2 K1 C3 163.2(2) . 4_475
C2 K1 C3 173.45(18) 4_575 4_475
C5B K1 C3 87.6(3) 2_545 4_475
C5B K1 C3 73.4(3) 3_575 4_475
C3 K1 C3 16.2(3) 1_455 4_475
C5A K1 C4 26.7(2) 2_545 2_545
C5A K1 C4 135.8(2) 3_575 2_545
C1 K1 C4 89.14(7) . 2_545
C2 K1 C4 92.14(14) . 2_545
C2 K1 C4 77.58(14) 4_575 2_545
C5B K1 C4 25.8(2) 2_545 2_545
C5B K1 C4 143.7(2) 3_575 2_545
C3 K1 C4 88.05(18) 1_455 2_545
C3 K1 C4 104.12(18) 4_475 2_545
C5A K1 C4 135.8(2) 2_545 3_575
C5A K1 C4 26.7(2) 3_575 3_575
C1 K1 C4 89.14(7) . 3_575
C2 K1 C4 77.58(14) . 3_575
C2 K1 C4 92.14(14) 4_575 3_575
C5B K1 C4 143.7(2) 2_545 3_575
C5B K1 C4 25.8(2) 3_575 3_575
C3 K1 C4 104.12(18) 1_455 3_575
C3 K1 C4 88.05(18) 4_475 3_575
C4 K1 C4 160.03(14) 2_545 3_575
C5A K1 C6B 19.1(3) 2_545 2_545
C5A K1 C6B 90.8(4) 3_575 2_545
C1 K1 C6B 111.7(4) . 2_545
C2 K1 C6B 95.1(4) . 2_545
C2 K1 C6B 86.4(4) 4_575 2_545
C5B K1 C6B 28.9(4) 2_545 2_545
C5B K1 C6B 98.1(4) 3_575 2_545
C3 K1 C6B 89.8(4) 1_455 2_545
C3 K1 C6B 99.3(4) 4_475 2_545
C4 K1 C6B 45.8(3) 2_545 2_545
C4 K1 C6B 117.3(3) 3_575 2_545
C10 O1 C10 55.4(9) 4_575 .
C10 O1 C7 113.0(6) 4_575 .
C10 O1 C7 106.2(6) . .
C10 O1 C7 106.2(6) 4_575 4_575
C10 O1 C7 113.0(6) . 4_575
C10 O1 Mg1 121.0(4) 4_575 .
C10 O1 Mg1 121.0(4) . .
C7 O1 Mg1 121.9(4) . .
C7 O1 Mg1 121.9(4) 4_575 .
C2 C1 K1 76.7(3) . .
C2 C1 H1A 120.0 . .
K1 C1 H1A 92.1 . .
C2 C1 H1B 120.0 . .
K1 C1 H1B 101.2 . .
H1A C1 H1B 120.0 . .
C3 C2 C1 125.3(6) . .
C3 C2 K1 93.7(4) . .
C1 C2 K1 76.2(3) . .
C3 C2 H2 117.3 . .
C1 C2 H2 117.3 . .
K1 C2 H2 101.0 . .
C2 C3 K1 98.1(4) . 1_655
C2 C3 K1 63.6(3) . .
K1 C3 K1 161.2(3) 1_655 .
C2 C3 H3A 120.0 . .
K1 C3 H3A 102.2 1_655 .
K1 C3 H3A 91.7 . .
C2 C3 H3B 120.0 . .
K1 C3 H3B 69.3 1_655 .
K1 C3 H3B 114.5 . .
H3A C3 H3B 120.0 . .
C5B C4 Mg1 115.4(5) . .
C5A C4 Mg1 108.3(4) . .
C5B C4 K1 75.0(5) . 3_575
C5A C4 K1 68.5(4) . 3_575
Mg1 C4 K1 158.87(16) . 3_575
C5A C4 H4A 120.0 . .
Mg1 C4 H4A 103.8 . .
K1 C4 H4A 95.3 3_575 .
C5A C4 H4B 120.0 . .
Mg1 C4 H4B 56.5 . .
K1 C4 H4B 105.9 3_575 .
H4A C4 H4B 120.0 . .
Mg1 C4 H4C 76.4 . .
K1 C4 H4C 82.5 3_575 .
C5B C4 H4D 120.0 . .
Mg1 C4 H4D 78.8 . .
K1 C4 H4D 113.0 3_575 .
H4C C4 H4D 120.0 . .
C6A C5A C4 136.7(10) . .
C6A C5A K1 89.4(6) . 3_575
C4 C5A K1 84.7(4) . 3_575
C6A C5A H5A 111.6 . .
C4 C5A H5A 111.6 . .
K1 C5A H5A 98.0 3_575 .
C5A C6A K1 67.5(6) . 3_575
C5A C6A H6A 120.0 . .
K1 C6A H6A 94.3 3_575 .
C5A C6A H6B 120.0 . .
K1 C6A H6B 107.9 3_575 .
H6A C6A H6B 120.0 . .
C4 C5B C6B 112.0(11) . .
C4 C5B K1 79.2(5) . 3_575
C6B C5B K1 77.7(7) . 3_575
C4 C5B H5B 124.0 . .
C6B C5B H5B 124.0 . .
K1 C5B H5B 111.0 3_575 .
C5B C6B K1 73.4(7) . 3_575
C5B C6B H6C 120.0 . .
K1 C6B H6C 84.1 3_575 .
C5B C6B H6D 120.0 . .
K1 C6B H6D 112.8 3_575 .
H6C C6B H6D 120.0 . .
O1 C7 C8 100.5(7) . .
O1 C7 H7A 111.7 . .
C8 C7 H7A 111.7 . .
O1 C7 H7B 111.7 . .
C8 C7 H7B 111.7 . .
H7A C7 H7B 109.4 . .
C7 C8 C9 108.2(11) . .
C7 C8 H8A 110.1 . .
C9 C8 H8A 110.1 . .
C7 C8 H8B 110.1 . .
C9 C8 H8B 110.1 . .
H8A C8 H8B 108.4 . .
C10 C9 C8 93.4(9) . .
C10 C9 H9A 113.0 . .
C8 C9 H9A 113.0 . .
C10 C9 H9B 113.0 . .
C8 C9 H9B 113.0 . .
H9A C9 H9B 110.4 . .
C9 C10 O1 112.9(8) . .
C9 C10 H10A 109.0 . .
O1 C10 H10A 109.0 . .
C9 C10 H10B 109.0 . .
O1 C10 H10B 109.0 . .
H10A C10 H10B 107.8 . .

loop_
_geom_bond_atom_site_label_1
_geom_bond_atom_site_label_2
_geom_bond_distance
_geom_bond_site_symmetry_2
Mg1 O1 2.068(4) .
Mg1 C4 2.212(4) .
Mg1 C4 2.212(4) 4_575
Mg1 K1 3.9588(19) 1_655
Mg1 H4B 1.8643 .
Mg1 H4C 2.1926 .
Mg1 H4D 2.2310 .
K1 C5A 2.971(10) 2_545
K1 C5A 2.971(10) 3_575
K1 C1 3.103(5) .
K1 C2 3.111(6) .
K1 C2 3.111(6) 4_575
K1 C5B 3.126(11) 2_545
K1 C5B 3.126(11) 3_575
K1 C3 3.129(6) 1_455
K1 C3 3.129(6) 4_475
K1 C4 3.179(4) 2_545
K1 C4 3.179(4) 3_575
K1 C6B 3.187(17) 2_545
O1 C10 1.435(11) 4_575
O1 C10 1.435(11) .
O1 C7 1.475(8) .
O1 C7 1.475(8) 4_575
C1 C2 1.457(8) .
C1 H1A 0.9500 .
C1 H1B 0.9500 .
C2 C3 1.342(10) .
C2 H2 0.9500 .
C3 K1 3.129(6) 1_655
C3 H3A 0.9500 .
C3 H3B 0.9500 .
C4 C5B 1.409(11) .
C4 C5A 1.437(11) .
C4 K1 3.179(4) 3_575
C4 H4A 0.9500 .
C4 H4B 0.9500 .
C4 H4C 0.9500 .
C4 H4D 0.9500 .
C5A C6A 1.259(13) .
C5A K1 2.971(10) 3_575
C5A H5A 0.9500 .
C6A K1 3.214(9) 3_575
C6A H6A 0.9500 .
C6A H6B 0.9500 .
C5B C6B 1.58(2) .
C5B K1 3.126(11) 3_575
C5B H5B 0.9500 .
C6B K1 3.187(17) 3_575
C6B H6C 0.9500 .
C6B H6D 0.9500 .
C7 C8 1.582(18) .
C7 H7A 0.9900 .
C7 H7B 0.9900 .
C8 C9 1.663(18) .
C8 H8A 0.9900 .
C8 H8B 0.9900 .
C9 C10 1.412(14) .
C9 H9A 0.9900 .
C9 H9B 0.9900 .
C10 H10A 0.9900 .
C10 H10B 0.9900 .

loop_
_geom_torsion_atom_site_label_1
_geom_torsion_atom_site_label_2
_geom_torsion_atom_site_label_3
_geom_torsion_atom_site_label_4
_geom_torsion
_geom_torsion_site_symmetry_1
_geom_torsion_site_symmetry_4
C4 Mg1 O1 C10 146.7(5) . 4_575
C4 Mg1 O1 C10 -81.0(5) 4_575 4_575
K1 Mg1 O1 C10 -147.2(5) 1_655 4_575
C4 Mg1 O1 C10 81.0(5) . .
C4 Mg1 O1 C10 -146.7(5) 4_575 .
K1 Mg1 O1 C10 147.2(5) 1_655 .
C4 Mg1 O1 C7 -58.0(7) . .
C4 Mg1 O1 C7 74.3(7) 4_575 .
K1 Mg1 O1 C7 8.1(6) 1_655 .
C4 Mg1 O1 C7 -74.3(7) . 4_575
C4 Mg1 O1 C7 58.0(7) 4_575 4_575
K1 Mg1 O1 C7 -8.1(6) 1_655 4_575
C5A K1 C1 C2 73.3(3) 2_545 .
C5A K1 C1 C2 -40.7(4) 3_575 .
C2 K1 C1 C2 32.6(6) 4_575 .
C5B K1 C1 C2 86.8(4) 2_545 .
C5B K1 C1 C2 -54.1(4) 3_575 .
C3 K1 C1 C2 -178.4(4) 1_455 .
C3 K1 C1 C2 -148.9(4) 4_475 .
C4 K1 C1 C2 96.4(3) 2_545 .
C4 K1 C1 C2 -63.7(3) 3_575 .
C6B K1 C1 C2 55.5(5) 2_545 .
K1 C1 C2 C3 -84.6(6) . .
C5A K1 C2 C3 14.9(5) 2_545 .
C5A K1 C2 C3 -94.4(5) 3_575 .
C1 K1 C2 C3 125.5(6) . .
C2 K1 C2 C3 50.1(5) 4_575 .
C5B K1 C2 C3 21.7(5) 2_545 .
C5B K1 C2 C3 -103.0(5) 3_575 .
C3 K1 C2 C3 -152.9(6) 4_475 .
C4 K1 C2 C3 41.6(5) 2_545 .
C4 K1 C2 C3 -121.1(5) 3_575 .
C6B K1 C2 C3 -4.3(6) 2_545 .
C5A K1 C2 C1 -110.6(3) 2_545 .
C5A K1 C2 C1 140.1(3) 3_575 .
C2 K1 C2 C1 -75.4(3) 4_575 .
C5B K1 C2 C1 -103.8(3) 2_545 .
C5B K1 C2 C1 131.5(3) 3_575 .
C3 K1 C2 C1 81.6(7) 4_475 .
C4 K1 C2 C1 -83.9(3) 2_545 .
C4 K1 C2 C1 113.3(3) 3_575 .
C6B K1 C2 C1 -129.8(4) 2_545 .
C1 C2 C3 K1 -109.2(5) . 1_655
K1 C2 C3 K1 175.2(2) . 1_655
C1 C2 C3 K1 75.6(5) . .
C5A K1 C3 C2 -164.4(5) 2_545 .
C5A K1 C3 C2 82.9(5) 3_575 .
C1 K1 C3 C2 -32.3(4) . .
C2 K1 C3 C2 -41.1(7) 4_575 .
C5B K1 C3 C2 -159.5(5) 2_545 .
C5B K1 C3 C2 80.3(5) 3_575 .
C3 K1 C3 C2 -165.0(6) 1_455 .
C3 K1 C3 C2 135.2(6) 4_475 .
C4 K1 C3 C2 -136.7(5) 2_545 .
C4 K1 C3 C2 56.7(5) 3_575 .
C6B K1 C3 C2 175.5(6) 2_545 .
C5A K1 C3 K1 -179.4(9) 2_545 1_655
C5A K1 C3 K1 68.0(8) 3_575 1_655
C1 K1 C3 K1 -47.2(7) . 1_655
C2 K1 C3 K1 -15.0(6) . 1_655
C2 K1 C3 K1 -56.1(7) 4_575 1_655
C5B K1 C3 K1 -174.5(8) 2_545 1_655
C5B K1 C3 K1 65.3(8) 3_575 1_655
C3 K1 C3 K1 180.000(1) 1_455 1_655
C3 K1 C3 K1 120.2(10) 4_475 1_655
C4 K1 C3 K1 -151.7(8) 2_545 1_655
C4 K1 C3 K1 41.7(8) 3_575 1_655
C6B K1 C3 K1 160.6(9) 2_545 1_655
O1 Mg1 C4 C5B 42.9(6) . .
C4 Mg1 C4 C5B -79.9(6) 4_575 .
K1 Mg1 C4 C5B -126.2(6) 1_655 .
O1 Mg1 C4 C5A 4.6(5) . .
C4 Mg1 C4 C5A -118.1(5) 4_575 .
K1 Mg1 C4 C5A -164.5(5) 1_655 .
O1 Mg1 C4 K1 -72.9(5) . 3_575
C4 Mg1 C4 K1 164.4(3) 4_575 3_575
K1 Mg1 C4 K1 118.0(4) 1_655 3_575
C5B C4 C5A C6A 10.4(11) . .
Mg1 C4 C5A C6A 118.7(12) . .
K1 C4 C5A C6A -83.5(12) 3_575 .
C5B C4 C5A K1 93.9(10) . 3_575
Mg1 C4 C5A K1 -157.77(18) . 3_575
C4 C5A C6A K1 81.7(12) . 3_575
C5A C4 C5B C6B -2.2(10) . .
Mg1 C4 C5B C6B -88.5(9) . .
K1 C4 C5B C6B 71.8(9) 3_575 .
C5A C4 C5B K1 -74.0(9) . 3_575
Mg1 C4 C5B K1 -160.4(2) . 3_575
C4 C5B C6B K1 -72.8(7) . 3_575
C10 O1 C7 C8 -36.1(11) 4_575 .
C10 O1 C7 C8 22.6(11) . .
C7 O1 C7 C8 -98.9(9) 4_575 .
Mg1 O1 C7 C8 166.8(7) . .
O1 C7 C8 C9 1.6(13) . .
C7 C8 C9 C10 -24.7(13) . .
C8 C9 C10 O1 42.0(11) . .
C10 O1 C10 C9 60.4(9) 4_575 .
C7 O1 C10 C9 -46.6(10) . .
C7 O1 C10 C9 -33.9(11) 4_575 .
Mg1 O1 C10 C9 168.8(6) . .
